data_7224402
loop_
_publ_author_name
'Puttreddy, Rakesh'
'Beyeh, Ngong Kodiah'
'Rissanen, Kari'

_publ_section_title
;
 Conformational changes in Cmethyl-resorcinarene pyridine N-oxide
 inclusion complexes in the solid state
;
_journal_issue 26
_journal_name_full CrystEngComm
_journal_page_first 4971
_journal_paper_doi 10.1039/C6CE00240D
_journal_volume 18
_journal_year 2016
_chemical_formula_moiety '4(C6 H7 N O), C32 H32 O8'
_chemical_formula_sum 'C56 H60 N4 O12'
_chemical_formula_weight 981.08
_chemical_name_systematic
;
 ?
;
_space_group_crystal_system monoclinic
_space_group_IT_number 15
_space_group_name_Hall '-C 2yc'
_space_group_name_H-M_alt 'C 1 2/c 1'
_symmetry_space_group_name_Hall '-C 2yc'
_symmetry_space_group_name_H-M 'C 1 2/c 1'
_atom_sites_solution_hydrogens mixed
_audit_creation_date 2016-01-06
_audit_creation_method
;
Olex2 1.2
(compiled 2015.09.30 svn.r3233 for OlexSys, GUI svn.r5103)
;
_audit_update_record
;
2016-01-28 deposited with the CCDC.
2016-02-26 downloaded from the CCDC.
;
_cell_angle_alpha 90
_cell_angle_beta 106.239(5)
_cell_angle_gamma 90
_cell_formula_units_Z 8
_cell_length_a 28.1876(12)
_cell_length_b 20.8706(7)
_cell_length_c 17.9257(7)
_cell_measurement_reflns_used 3718
_cell_measurement_temperature 123.00(10)
_cell_measurement_theta_max 73.3900
_cell_measurement_theta_min 3.3460
_cell_volume 10124.8(7)
_computing_cell_refinement
;
CrysAlisPro, Agilent Technologies,
Version 1.171.37.35 (release 13-08-2014 CrysAlis171 .NET)
(compiled Aug 13 2014,18:06:01)
;
_computing_data_collection
;
CrysAlisPro, Agilent Technologies,
Version 1.171.37.35 (release 13-08-2014 CrysAlis171 .NET)
(compiled Aug 13 2014,18:06:01)
;
_computing_data_reduction
;
CrysAlisPro, Agilent Technologies,
Version 1.171.37.35 (release 13-08-2014 CrysAlis171 .NET)
(compiled Aug 13 2014,18:06:01)
;
_computing_molecular_graphics 'Olex2 (Dolomanov et al., 2009)'
_computing_publication_material 'Olex2 (Dolomanov et al., 2009)'
_computing_structure_refinement 'ShelXL (Sheldrick, 2015)'
_computing_structure_solution 'ShelXS (Sheldrick, 2008)'
_diffrn_ambient_environment N~2~
_diffrn_ambient_temperature 123.00(10)
_diffrn_detector 'CCD plate'
_diffrn_detector_area_resol_mean 10.3953
_diffrn_detector_type Atlas
_diffrn_measured_fraction_theta_full 0.991
_diffrn_measured_fraction_theta_max 0.991
_diffrn_measurement_details
;
  1 omega   52.00   89.00   1.0000   12.5000
omega____ theta____ kappa____ phi______ frames
    -      105.6154  -30.0000   90.0000 37

  2 omega   35.00  138.00   1.0000   12.5000
omega____ theta____ kappa____ phi______ frames
    -      105.6154  -77.0000  120.0000 103

  3 omega   36.00   85.00   1.0000    2.5000
omega____ theta____ kappa____ phi______ frames
    -       41.4926 -125.0000    0.0000 49

  4 omega   33.00   88.00   1.0000   12.5000
omega____ theta____ kappa____ phi______ frames
    -      105.6154  -45.0000  -30.0000 55

  5 omega   77.00  170.00   1.0000   12.5000
omega____ theta____ kappa____ phi______ frames
    -      105.6154   61.0000  -90.0000 93

  6 omega   79.00  162.00   1.0000   12.5000
omega____ theta____ kappa____ phi______ frames
    -      105.6154   61.0000 -150.0000 83

  7 omega  -80.00   -8.00   1.0000    2.5000
omega____ theta____ kappa____ phi______ frames
    -      -41.4926  125.0000   30.0000 72

  8 omega -115.00  -20.00   1.0000    2.5000
omega____ theta____ kappa____ phi______ frames
    -      -41.4926  -37.0000  -60.0000 95
;
_diffrn_measurement_device 'four-circle diffractometer'
_diffrn_measurement_device_type 'SuperNova, Dual, Cu at zero, Atlas'
_diffrn_measurement_method '\w scans'
_diffrn_orient_matrix_UB_11 -0.0167890000
_diffrn_orient_matrix_UB_12 -0.0692889000
_diffrn_orient_matrix_UB_13 -0.0227266000
_diffrn_orient_matrix_UB_21 0.0512374000
_diffrn_orient_matrix_UB_22 -0.0155181000
_diffrn_orient_matrix_UB_23 -0.0104537000
_diffrn_orient_matrix_UB_31 0.0184221000
_diffrn_orient_matrix_UB_32 -0.0201756000
_diffrn_orient_matrix_UB_33 0.0858801000
_diffrn_radiation_monochromator mirror
_diffrn_radiation_probe x-ray
_diffrn_radiation_type CuK\a
_diffrn_radiation_wavelength 1.54184
_diffrn_reflns_av_R_equivalents 0.0469
_diffrn_reflns_av_unetI/netI 0.0707
_diffrn_reflns_Laue_measured_fraction_full 0.991
_diffrn_reflns_Laue_measured_fraction_max 0.991
_diffrn_reflns_limit_h_max 33
_diffrn_reflns_limit_h_min -21
_diffrn_reflns_limit_k_max 21
_diffrn_reflns_limit_k_min -24
_diffrn_reflns_limit_l_max 21
_diffrn_reflns_limit_l_min -21
_diffrn_reflns_number 16567
_diffrn_reflns_point_group_measured_fraction_full 0.991
_diffrn_reflns_point_group_measured_fraction_max 0.991
_diffrn_reflns_theta_full 66.750
_diffrn_reflns_theta_max 66.745
_diffrn_reflns_theta_min 3.376
_diffrn_source 'sealed X-ray tube'
_diffrn_source_type 'SuperNova (Cu) X-ray Source'
_exptl_absorpt_coefficient_mu 0.744
_exptl_absorpt_correction_T_max 1.00000
_exptl_absorpt_correction_T_min 0.78414
_exptl_absorpt_correction_type gaussian
_exptl_absorpt_process_details
;
CrysAlisPro, Agilent Technologies,
Version 1.171.37.35 (release 13-08-2014 CrysAlis171 .NET)
(compiled Aug 13 2014,18:06:01)
Empirical absorption correction using spherical harmonics,
 implemented in SCALE3 ABSPACK scaling algorithm.
Empirical absorption correction using spherical harmonics,
 implemented in SCALE3 ABSPACK scaling algorithm.
;
_exptl_crystal_colour brown
_exptl_crystal_colour_primary brown
_exptl_crystal_density_diffrn 1.287
_exptl_crystal_description plate
_exptl_crystal_F_000 4160
_exptl_crystal_size_max 0.5439
_exptl_crystal_size_mid 0.0742
_exptl_crystal_size_min 0.0543
_refine_diff_density_max 1.018
_refine_diff_density_min -0.313
_refine_diff_density_rms 0.056
_refine_ls_extinction_method none
_refine_ls_goodness_of_fit_ref 1.025
_refine_ls_hydrogen_treatment mixed
_refine_ls_matrix_type full
_refine_ls_number_parameters 814
_refine_ls_number_reflns 8895
_refine_ls_number_restraints 12
_refine_ls_restrained_S_all 1.025
_refine_ls_R_factor_all 0.0940
_refine_ls_R_factor_gt 0.0651
_refine_ls_shift/su_max 0.001
_refine_ls_shift/su_mean 0.000
_refine_ls_structure_factor_coef Fsqd
_refine_ls_weighting_details 'w=1/[\s^2^(Fo^2^)+(0.0898P)^2^+5.6263P] where P=(Fo^2^+2Fc^2^)/3'
_refine_ls_weighting_scheme calc
_refine_ls_wR_factor_gt 0.1663
_refine_ls_wR_factor_ref 0.1891
_reflns_Friedel_coverage 0.000
_reflns_number_gt 6212
_reflns_number_total 8895
_reflns_threshold_expression 'I > 2\s(I)'
_cod_data_source_file c6ce00240d2.cif
_cod_data_source_block 2MePyNO_1
_cod_depositor_comments 'Adding full bibliography for 7224402--7224408.cif.'
_cod_database_code 7224402
_shelxl_version_number 2013-4
_chemical_oxdiff_formula 'C20 H20 N1 O9'
_shelx_space_group_comment
;
The symmetry employed for this shelxl refinement is uniquely defined
by the following loop, which should always be used as a source of
symmetry information in preference to the above space-group names.
They are only intended as comments.
;
_reflns_odcompleteness_completeness 98.96
_reflns_odcompleteness_iscentric 1
_reflns_odcompleteness_theta 66.97
_olex2_refinement_description
;
1. Fixed Uiso
 At 1.2 times of:
  All C(H) groups
 At 1.5 times of:
  All C(H,H,H) groups, All O(H) groups
2. Uiso/Uaniso restraints and constraints
Uanis(C4D) \\sim Ueq: with sigma of 0.02 and sigma for terminal atoms of 0.04
Uanis(C2B) \\sim Ueq: with sigma of 0.01 and sigma for terminal atoms of 0.02
3. Others
 Fixed Sof: O1A(0.75) O1B(0.25) O1C(0.4) O1D(0.6) N1A(0.75) N1B(0.25) N1C(0.4)
 N1D(0.6) C1A(0.75) H1A(0.75) C1B(0.25) H1B(0.25) C1C(0.4) H1C(0.4) C1D(0.6)
 H1D(0.6) C2A(0.75) H2A(0.75) C2B(0.25) H2B(0.25) C2C(0.4) H2C(0.4) C2D(0.6)
 H2D(0.6) C3A(0.75) H3A(0.75) C3B(0.25) H3B(0.25) C3C(0.4) H3C(0.4) C3D(0.6)
 H3D(0.6) C4A(0.75) H4A(0.75) C4B(0.25) H4B(0.25) C4C(0.4) H4C(0.4) C4D(0.6)
 H4D(0.6) C5A(0.75) C5B(0.25) C5C(0.4) C5D(0.6) C6A(0.75) H6AA(0.75) H6AB(0.75)
 H6AC(0.75) C6B(0.25) H6BA(0.25) H6BB(0.25) H6BC(0.25) C6C(0.4) H6CA(0.4)
 H6CB(0.4) H6CC(0.4) C6D(0.6) H6DA(0.6) H6DB(0.6) H6DC(0.6)
4.a Ternary CH refined with riding coordinates:
 C7(H7), C14(H14), C21(H21), C28(H28)
4.b Aromatic/amide H refined with riding coordinates:
 C1A(H1A), C1B(H1B), C1C(H1C), C1D(H1D), C1E(H1E), C1F(H1F), C2(H2), C2A(H2A),
 C2B(H2B), C2C(H2C), C2D(H2D), C2E(H2E), C2F(H2F), C3A(H3A), C3B(H3B), C3C(H3C),
  C3D(H3D), C3E(H3E), C3F(H3F), C4A(H4A), C4B(H4B), C4C(H4C), C4D(H4D),
 C4E(H4E), C4F(H4F), C5(H5), C9(H9), C12(H12), C16(H16), C19(H19), C23(H23),
 C26(H26)
4.c Idealised Me refined as rotating group:
 C6A(H6AA,H6AB,H6AC), C6B(H6BA,H6BB,H6BC), C6C(H6CA,H6CB,H6CC), C6D(H6DA,H6DB,
 H6DC), C6E(H6EA,H6EB,H6EC), C6F(H6FA,H6FB,H6FC), C29(H29A,H29B,H29C), C30(H30A,
 H30B,H30C), C31(H31A,H31B,H31C), C32(H32A,H32B,H32C)
4.d Idealised tetrahedral OH refined as rotating group:
 O4(H4), O11(H11), O13(H13), O18(H18), O20(H20), O25(H25), O27(H27)
;
_olex2_submission_special_instructions 'No special instructions were received'

loop_
_space_group_symop_operation_xyz
'x, y, z'
'-x, y, -z+1/2'
'x+1/2, y+1/2, z'
'-x+1/2, y+1/2, -z+1/2'
'-x, -y, -z'
'x, -y, z-1/2'
'-x+1/2, -y+1/2, -z'
'x+1/2, -y+1/2, z-1/2'

loop_
_atom_site_label
_atom_site_type_symbol
_atom_site_fract_x
_atom_site_fract_y
_atom_site_fract_z
_atom_site_U_iso_or_equiv
_atom_site_adp_type
_atom_site_occupancy
_atom_site_site_symmetry_order
_atom_site_calc_flag
_atom_site_refinement_flags_posn
_atom_site_refinement_flags_adp
_atom_site_refinement_flags_occupancy
_atom_site_disorder_assembly
_atom_site_disorder_group
O1A O 0.13957(12) 0.39612(17) -0.00825(19) 0.0481(8) Uani 0.75 1 d . . P A 2
O1B O 0.1561(3) 0.3617(4) -0.0370(5) 0.0301(16) Uani 0.25 1 d . . P B -1
O1C O 0.2478(4) 0.2226(7) 0.4112(7) 0.035(2) Uani 0.4 1 d . . P C 2
O1D O 0.2585(3) 0.2160(4) 0.3914(5) 0.0393(15) Uani 0.6 1 d . . P D 1
O1E O 0.12984(9) 0.33421(11) 0.32762(14) 0.0475(6) Uani 1 1 d . . . . .
O1F O -0.02335(11) 0.40807(11) -0.11010(13) 0.0521(7) Uani 1 1 d . . . . .
O4 O 0.01096(11) 0.29556(11) -0.12206(13) 0.0525(7) Uani 1 1 d . . . . .
H4 H -0.0008 0.3311 -0.1194 0.079 Uiso 1 1 calc GR . . . .
O6 O 0.01342(9) 0.29603(10) 0.14333(13) 0.0421(5) Uani 1 1 d . . . . .
H6 H 0.0251(15) 0.279(2) 0.188(3) 0.048(11) Uiso 1 1 d . . . . .
O11 O 0.21826(9) 0.12403(15) -0.13643(16) 0.0582(7) Uani 1 1 d . . . . .
H11 H 0.2345 0.1040 -0.0985 0.087 Uiso 1 1 calc GR . . . .
O13 O 0.07533(11) 0.25056(12) -0.19797(15) 0.0558(7) Uani 1 1 d . . . . .
H13 H 0.0540 0.2612 -0.1774 0.084 Uiso 1 1 calc GR . . . .
O18 O 0.28235(9) 0.05123(18) 0.25176(15) 0.0652(8) Uani 1 1 d . . . . .
H18 H 0.2650 0.0641 0.2784 0.098 Uiso 1 1 calc GR . . . .
O20 O 0.27473(8) 0.05736(11) -0.01731(13) 0.0396(5) Uani 1 1 d . . . . .
H20 H 0.3012 0.0757 0.0004 0.059 Uiso 1 1 calc GR . . . .
O25 O 0.07326(7) 0.23907(9) 0.27070(12) 0.0338(5) Uani 1 1 d . . . . .
H25 H 0.0926 0.2650 0.2972 0.051 Uiso 1 1 calc GR . . . .
O27 O 0.22159(8) 0.11189(11) 0.32692(13) 0.0401(5) Uani 1 1 d . . . . .
H27 H 0.2330 0.1446 0.3506 0.060 Uiso 1 1 calc GR . . . .
N1A N 0.14554(14) 0.34221(19) 0.0338(2) 0.0417(9) Uani 0.75 1 d . . P A 2
N1B N 0.1675(4) 0.3075(6) 0.0044(6) 0.027(2) Uani 0.25 1 d . . P B -1
N1C N 0.2957(7) 0.2470(10) 0.4268(9) 0.033(3) Uani 0.4 1 d . . P C 2
N1D N 0.3031(4) 0.2395(6) 0.4073(6) 0.032(2) Uani 0.6 1 d . . P D 1
N1E N 0.13655(10) 0.35964(12) 0.39748(17) 0.0418(7) Uani 1 1 d . . . . .
N1F N -0.04349(10) 0.43476(12) -0.17900(14) 0.0354(6) Uani 1 1 d . . . . .
C1 C 0.02010(10) 0.19316(13) 0.08174(16) 0.0297(6) Uani 1 1 d . . . . .
C1A C 0.1442(3) 0.2864(3) -0.0037(3) 0.0566(15) Uani 0.75 1 d . . P A 2
H1A H 0.1405 0.2861 -0.0570 0.068 Uiso 0.75 1 calc R . P A 2
C1B C 0.1393(5) 0.2914(8) 0.0524(9) 0.047(3) Uani 0.25 1 d . . P B -1
H1B H 0.1147 0.3201 0.0554 0.056 Uiso 0.25 1 calc R . P B -1
C1C C 0.3203(10) 0.2667(10) 0.4852(19) 0.064(13) Uani 0.4 1 d . . P C 2
H1C H 0.3063 0.2649 0.5263 0.076 Uiso 0.4 1 calc R . P C 2
C1D C 0.3201(4) 0.2655(6) 0.4878(9) 0.035(5) Uani 0.6 1 d . . P D 1
H1D H 0.3008 0.2647 0.5222 0.042 Uiso 0.6 1 calc R . P D 1
C1E C 0.09919(13) 0.36065(15) 0.4314(2) 0.0436(8) Uani 1 1 d . . . . .
H1E H 0.0688 0.3427 0.4056 0.052 Uiso 1 1 calc R . . . .
C1F C -0.06088(12) 0.39710(15) -0.24190(18) 0.0385(7) Uani 1 1 d . . . . .
H1F H -0.0592 0.3528 -0.2363 0.046 Uiso 1 1 calc R . . . .
C2 C 0.02208(10) 0.16330(13) 0.01322(16) 0.0297(6) Uani 1 1 d . . . . .
H2 H 0.0262 0.1191 0.0140 0.036 Uiso 1 1 calc R . . . .
C2A C 0.1484(3) 0.2290(3) 0.0367(3) 0.0688(18) Uani 0.75 1 d . . P A 2
H2A H 0.1449 0.1902 0.0101 0.083 Uiso 0.75 1 calc R . P A 2
C2B C 0.1440(9) 0.2356(16) 0.0975(16) 0.044(7) Uani 0.25 1 d . U P B -1
H2B H 0.1241 0.2251 0.1291 0.053 Uiso 0.25 1 calc R . P B -1
C2C C 0.3672(7) 0.2923(12) 0.5033(15) 0.061(12) Uani 0.4 1 d . . P C 2
H2C H 0.3836 0.3055 0.5534 0.073 Uiso 0.4 1 calc R . P C 2
C2D C 0.3674(6) 0.2910(7) 0.5068(6) 0.035(5) Uani 0.6 1 d . . P D 1
H2D H 0.3798 0.3092 0.5558 0.042 Uiso 0.6 1 calc R . P D 1
C2E C 0.10540(16) 0.38764(16) 0.5030(2) 0.0545(10) Uani 1 1 d . . . . .
H2E H 0.0796 0.3883 0.5259 0.065 Uiso 1 1 calc R . . . .
C2F C -0.08091(12) 0.42325(16) -0.31380(19) 0.0412(7) Uani 1 1 d . . . . .
H2F H -0.0922 0.3971 -0.3571 0.049 Uiso 1 1 calc R . . . .
C3 C 0.01826(11) 0.19529(13) -0.05630(17) 0.0333(6) Uani 1 1 d . . . . .
C3A C 0.1577(4) 0.2298(6) 0.1142(6) 0.061(3) Uani 0.75 1 d . . P A 2
H3A H 0.1639 0.1917 0.1422 0.073 Uiso 0.75 1 calc R . P A 2
C3B C 0.1859(6) 0.1953(7) 0.0875(8) 0.050(3) Uani 0.25 1 d . . P B -1
H3B H 0.1939 0.1578 0.1164 0.060 Uiso 0.25 1 calc R . P B -1
C3C C 0.3882(13) 0.2971(17) 0.443(2) 0.051(8) Uani 0.4 1 d . . P C 2
H3C H 0.4212 0.3080 0.4504 0.061 Uiso 0.4 1 calc R . P C 2
C3D C 0.3965(9) 0.2909(10) 0.4580(14) 0.042(4) Uani 0.6 1 d . . P D 1
H3D H 0.4272 0.3109 0.4731 0.050 Uiso 0.6 1 calc R . P D 1
C3E C 0.15140(17) 0.41422(17) 0.5412(2) 0.0592(11) Uani 1 1 d . . . . .
H3E H 0.1566 0.4328 0.5899 0.071 Uiso 1 1 calc R . . . .
C3F C -0.08411(13) 0.48906(17) -0.3211(2) 0.0449(8) Uani 1 1 d . . . . .
H3F H -0.0976 0.5078 -0.3695 0.054 Uiso 1 1 calc R . . . .
C4 C 0.01364(13) 0.26232(14) -0.05529(18) 0.0394(7) Uani 1 1 d . . . . .
C4A C 0.15804(19) 0.2879(3) 0.1527(3) 0.0516(12) Uani 0.75 1 d . . P A 2
H4A H 0.1617 0.2882 0.2059 0.062 Uiso 0.75 1 calc R . P A 2
C4B C 0.2135(5) 0.2119(6) 0.0362(8) 0.042(3) Uani 0.25 1 d . . P B -1
H4B H 0.2387 0.1853 0.0306 0.050 Uiso 0.25 1 calc R . P B -1
C4C C 0.3588(4) 0.2855(7) 0.3756(6) 0.052(3) Uani 0.4 1 d . . P C 2
H4C H 0.3702 0.2944 0.3328 0.062 Uiso 0.4 1 calc R . P C 2
C4D C 0.3802(3) 0.2596(3) 0.3816(4) 0.0394(15) Uani 0.6 1 d . U P D 1
H4D H 0.4006 0.2577 0.3489 0.047 Uiso 0.6 1 calc R . P D 1
C4E C 0.18901(15) 0.41243(17) 0.5053(2) 0.0553(10) Uani 1 1 d . . . . .
H4E H 0.2196 0.4300 0.5307 0.066 Uiso 1 1 calc R . . . .
C4F C -0.06692(13) 0.52666(16) -0.2557(2) 0.0439(8) Uani 1 1 d . . . . .
H4F H -0.0698 0.5710 -0.2602 0.053 Uiso 1 1 calc R . . . .
C5 C 0.01311(13) 0.29371(14) 0.01244(18) 0.0405(7) Uani 1 1 d . . . . .
H5 H 0.0110 0.3382 0.0125 0.049 Uiso 1 1 calc R . . . .
C5A C 0.15293(16) 0.3453(2) 0.1119(3) 0.0428(10) Uani 0.75 1 d . . P A 2
C5B C 0.2031(4) 0.2667(5) -0.0048(7) 0.032(2) Uani 0.25 1 d . . P B -1
C5C C 0.3115(4) 0.2609(6) 0.3613(5) 0.039(2) Uani 0.4 1 d . . P C 2
C5D C 0.3327(2) 0.2327(3) 0.3598(3) 0.0342(12) Uani 0.6 1 d . . P D 1
C5E C 0.18221(13) 0.38548(15) 0.4336(2) 0.0491(9) Uani 1 1 d . . . . .
C5F C -0.04562(12) 0.49997(14) -0.18389(19) 0.0375(7) Uani 1 1 d . . . . .
C6 C 0.01571(12) 0.26039(14) 0.07981(17) 0.0353(6) Uani 1 1 d . . . . .
C6A C 0.1557(2) 0.4095(2) 0.1501(3) 0.0509(11) Uani 0.75 1 d . . P A 2
H6AA H 0.1882 0.4269 0.1582 0.076 Uiso 0.75 1 calc GR . P A 2
H6AB H 0.1486 0.4049 0.1992 0.076 Uiso 0.75 1 calc GR . P A 2
H6AC H 0.1319 0.4378 0.1174 0.076 Uiso 0.75 1 calc GR . P A 2
C6B C 0.2308(5) 0.2889(6) -0.0607(9) 0.045(3) Uani 0.25 1 d . . P B -1
H6BA H 0.2565 0.3181 -0.0348 0.067 Uiso 0.25 1 calc GR . P B -1
H6BB H 0.2085 0.3102 -0.1040 0.067 Uiso 0.25 1 calc GR . P B -1
H6BC H 0.2452 0.2526 -0.0791 0.067 Uiso 0.25 1 calc GR . P B -1
C6C C 0.2770(4) 0.2483(7) 0.2820(5) 0.066(3) Uani 0.4 1 d . . P C 2
H6CA H 0.2822 0.2799 0.2461 0.099 Uiso 0.4 1 calc GR . P C 2
H6CB H 0.2434 0.2507 0.2845 0.099 Uiso 0.4 1 calc GR . P C 2
H6CC H 0.2832 0.2064 0.2649 0.099 Uiso 0.4 1 calc GR . P C 2
C6D C 0.3109(2) 0.1996(3) 0.2857(3) 0.0432(12) Uani 0.6 1 d . . P D 1
H6DA H 0.3043 0.1557 0.2956 0.065 Uiso 0.6 1 calc GR . P D 1
H6DB H 0.3336 0.2010 0.2545 0.065 Uiso 0.6 1 calc GR . P D 1
H6DC H 0.2807 0.2204 0.2585 0.065 Uiso 0.6 1 calc GR . P D 1
C6E C 0.22082(14) 0.38106(19) 0.3909(3) 0.0613(11) Uani 1 1 d . . . . .
H6EA H 0.2252 0.3370 0.3788 0.092 Uiso 1 1 calc GR . . . .
H6EB H 0.2515 0.3979 0.4228 0.092 Uiso 1 1 calc GR . . . .
H6EC H 0.2105 0.4054 0.3436 0.092 Uiso 1 1 calc GR . . . .
C6F C -0.02487(16) 0.53647(16) -0.1112(2) 0.0542(9) Uani 1 1 d . . . . .
H6FA H -0.0430 0.5264 -0.0746 0.081 Uiso 1 1 calc GR . . . .
H6FB H -0.0274 0.5815 -0.1223 0.081 Uiso 1 1 calc GR . . . .
H6FC H 0.0092 0.5252 -0.0895 0.081 Uiso 1 1 calc GR . . . .
C7 C 0.01867(12) 0.16036(14) -0.13057(16) 0.0346(6) Uani 1 1 d . . . . .
H7 H 0.0035 0.1893 -0.1737 0.042 Uiso 1 1 calc R . . . .
C8 C 0.07134(12) 0.14869(14) -0.13358(16) 0.0342(6) Uani 1 1 d . . . . .
C9 C 0.09781(11) 0.09418(14) -0.10198(16) 0.0327(6) Uani 1 1 d . . . . .
H9 H 0.0817 0.0634 -0.0805 0.039 Uiso 1 1 calc R . . . .
C10 C 0.14696(11) 0.08252(14) -0.10038(16) 0.0332(6) Uani 1 1 d . . . . .
C11 C 0.17025(13) 0.12980(17) -0.13285(18) 0.0432(8) Uani 1 1 d . . . . .
C12 C 0.14542(14) 0.18414(19) -0.16507(19) 0.0517(9) Uani 1 1 d . . . . .
H12 H 0.1615 0.2147 -0.1869 0.062 Uiso 1 1 calc R . . . .
C13 C 0.09669(13) 0.19432(15) -0.16568(17) 0.0425(8) Uani 1 1 d . . . . .
C14 C 0.17385(12) 0.02187(14) -0.06570(17) 0.0349(6) Uani 1 1 d . . . . .
H14 H 0.1984 0.0131 -0.0938 0.042 Uiso 1 1 calc R . . . .
C15 C 0.20226(11) 0.03114(13) 0.01949(17) 0.0319(6) Uani 1 1 d . . . . .
C16 C 0.17997(11) 0.02271(13) 0.07848(17) 0.0313(6) Uani 1 1 d . . . . .
H16 H 0.1465 0.0126 0.0647 0.038 Uiso 1 1 calc R . . . .
C17 C 0.20449(11) 0.02845(14) 0.15699(17) 0.0346(6) Uani 1 1 d . . . . .
C18 C 0.25433(12) 0.04543(18) 0.17600(19) 0.0431(8) Uani 1 1 d . . . . .
C19 C 0.27795(12) 0.05532(16) 0.11874(19) 0.0405(7) Uani 1 1 d . . . . .
H19 H 0.3111 0.0668 0.1326 0.049 Uiso 1 1 calc R . . . .
C20 C 0.25243(11) 0.04817(14) 0.04067(18) 0.0344(6) Uani 1 1 d . . . . .
C21 C 0.17728(12) 0.01651(15) 0.21861(17) 0.0362(7) Uani 1 1 d . . . . .
H21 H 0.2026 0.0075 0.2674 0.043 Uiso 1 1 calc R . . . .
C22 C 0.14965(11) 0.07595(14) 0.23240(16) 0.0301(6) Uani 1 1 d . . . . .
C23 C 0.10006(10) 0.08748(13) 0.19193(15) 0.0290(6) Uani 1 1 d . . . . .
H23 H 0.0838 0.0573 0.1556 0.035 Uiso 1 1 calc R . . . .
C24 C 0.07384(10) 0.14112(13) 0.20290(15) 0.0264(5) Uani 1 1 d . . . . .
C25 C 0.09883(10) 0.18599(13) 0.25812(15) 0.0282(6) Uani 1 1 d . . . . .
C26 C 0.14821(11) 0.17693(13) 0.29873(16) 0.0317(6) Uani 1 1 d . . . . .
H26 H 0.1647 0.2074 0.3345 0.038 Uiso 1 1 calc R . . . .
C27 C 0.17295(10) 0.12228(14) 0.28579(16) 0.0317(6) Uani 1 1 d . . . . .
C28 C 0.02089(10) 0.15463(13) 0.15462(15) 0.0292(6) Uani 1 1 d . . . . .
H28 H 0.0058 0.1816 0.1865 0.035 Uiso 1 1 calc R . . . .
C29 C -0.01098(11) 0.09364(14) 0.13453(17) 0.0342(6) Uani 1 1 d . . . . .
H29A H 0.0024 0.0661 0.1025 0.051 Uiso 1 1 calc GR . . . .
H29B H -0.0442 0.1052 0.1070 0.051 Uiso 1 1 calc GR . . . .
H29C H -0.0109 0.0716 0.1815 0.051 Uiso 1 1 calc GR . . . .
C30 C -0.01337(12) 0.09976(15) -0.14262(18) 0.0385(7) Uani 1 1 d . . . . .
H30A H 0.0000 0.0702 -0.1010 0.058 Uiso 1 1 calc GR . . . .
H30B H -0.0136 0.0802 -0.1912 0.058 Uiso 1 1 calc GR . . . .
H30C H -0.0465 0.1110 -0.1432 0.058 Uiso 1 1 calc GR . . . .
C31 C 0.13963(12) -0.03684(15) -0.07713(19) 0.0389(7) Uani 1 1 d . . . . .
H31A H 0.1590 -0.0747 -0.0601 0.058 Uiso 1 1 calc GR . . . .
H31B H 0.1221 -0.0410 -0.1311 0.058 Uiso 1 1 calc GR . . . .
H31C H 0.1164 -0.0315 -0.0473 0.058 Uiso 1 1 calc GR . . . .
C32 C 0.14396(14) -0.04299(15) 0.1997(2) 0.0444(8) Uani 1 1 d . . . . .
H32A H 0.1267 -0.0482 0.2385 0.067 Uiso 1 1 calc GR . . . .
H32B H 0.1639 -0.0802 0.1990 0.067 Uiso 1 1 calc GR . . . .
H32C H 0.1205 -0.0377 0.1497 0.067 Uiso 1 1 calc GR . . . .

loop_
_atom_site_aniso_label
_atom_site_aniso_U_11
_atom_site_aniso_U_22
_atom_site_aniso_U_33
_atom_site_aniso_U_23
_atom_site_aniso_U_13
_atom_site_aniso_U_12
O1A 0.0482(17) 0.047(2) 0.0410(17) 0.0156(15) -0.0012(14) -0.0104(15)
O1B 0.034(4) 0.021(4) 0.036(4) 0.010(3) 0.010(3) 0.002(3)
O1C 0.023(5) 0.040(5) 0.041(5) -0.004(4) 0.008(3) -0.011(3)
O1D 0.027(3) 0.031(3) 0.057(5) -0.005(3) 0.006(2) -0.010(2)
O1E 0.0527(13) 0.0292(11) 0.0521(14) -0.0109(10) 0.0007(11) -0.0099(10)
O1F 0.0920(19) 0.0260(11) 0.0290(11) 0.0043(9) 0.0017(11) 0.0044(11)
O4 0.098(2) 0.0233(11) 0.0289(11) 0.0041(8) 0.0058(12) 0.0026(11)
O6 0.0644(14) 0.0272(11) 0.0269(11) -0.0049(9) -0.0001(10) 0.0085(10)
O11 0.0462(13) 0.0747(19) 0.0505(15) 0.0221(13) 0.0082(11) -0.0200(12)
O13 0.0725(17) 0.0379(13) 0.0455(14) 0.0225(11) -0.0023(12) -0.0126(12)
O18 0.0395(12) 0.112(3) 0.0363(13) 0.0034(14) -0.0014(10) 0.0099(14)
O20 0.0408(11) 0.0380(12) 0.0421(12) -0.0015(9) 0.0149(9) -0.0068(9)
O25 0.0399(10) 0.0246(10) 0.0309(10) -0.0070(8) -0.0003(8) -0.0017(8)
O27 0.0347(10) 0.0376(12) 0.0395(12) 0.0057(9) -0.0037(9) -0.0005(9)
N1A 0.046(2) 0.040(2) 0.0334(18) 0.0056(16) 0.0005(16) -0.0162(17)
N1B 0.028(5) 0.023(5) 0.027(5) 0.000(4) 0.001(4) -0.020(4)
N1C 0.057(7) 0.031(7) 0.017(6) 0.000(5) 0.019(5) -0.015(5)
N1D 0.037(4) 0.030(3) 0.022(6) -0.001(4) -0.002(3) -0.009(3)
N1E 0.0464(15) 0.0186(12) 0.0490(16) 0.0033(11) -0.0055(12) -0.0016(10)
N1F 0.0498(14) 0.0227(12) 0.0295(13) 0.0016(10) 0.0042(11) 0.0003(10)
C1 0.0362(14) 0.0211(13) 0.0262(14) -0.0021(10) -0.0005(11) -0.0004(11)
C1A 0.089(5) 0.041(3) 0.027(3) 0.001(2) -0.005(3) -0.023(3)
C1B 0.046(7) 0.052(10) 0.047(9) 0.010(7) 0.019(6) -0.009(6)
C1C 0.07(2) 0.029(12) 0.07(2) -0.014(11) -0.011(13) 0.033(10)
C1D 0.025(7) 0.027(8) 0.047(9) -0.004(5) 0.000(6) -0.019(5)
C1E 0.0482(18) 0.0256(15) 0.0468(19) 0.0008(13) -0.0038(15) -0.0020(13)
C1F 0.0521(18) 0.0243(14) 0.0356(16) -0.0040(12) 0.0065(13) 0.0012(13)
C2 0.0388(14) 0.0176(13) 0.0282(14) -0.0009(10) 0.0021(11) -0.0009(11)
C2A 0.113(5) 0.042(3) 0.040(3) -0.005(2) 0.004(3) -0.036(3)
C2B 0.038(9) 0.047(9) 0.050(11) 0.005(8) 0.015(8) -0.007(7)
C2C 0.012(10) 0.040(16) 0.11(2) 0.006(12) -0.021(9) 0.000(9)
C2D 0.054(11) 0.025(8) 0.024(5) -0.005(4) 0.006(5) -0.009(6)
C2E 0.076(2) 0.0289(17) 0.048(2) 0.0054(14) -0.0008(18) -0.0009(16)
C2F 0.0411(16) 0.0385(17) 0.0366(16) -0.0065(13) -0.0013(13) 0.0061(13)
C3 0.0466(16) 0.0199(13) 0.0293(14) -0.0011(11) 0.0036(12) -0.0026(12)
C3A 0.068(6) 0.045(4) 0.055(5) 0.008(3) -0.006(4) -0.021(4)
C3B 0.076(10) 0.039(7) 0.034(7) 0.012(6) 0.014(7) -0.008(7)
C3C 0.047(15) 0.064(12) 0.030(11) 0.025(7) -0.006(11) -0.031(11)
C3D 0.037(6) 0.039(5) 0.037(10) 0.008(6) -0.012(6) -0.006(3)
C3E 0.091(3) 0.0302(17) 0.0393(19) 0.0013(14) -0.0097(19) -0.0119(18)
C3F 0.0500(18) 0.0422(18) 0.0363(17) 0.0098(14) 0.0017(14) 0.0053(14)
C4 0.0612(19) 0.0205(14) 0.0289(15) 0.0030(11) 0.0000(13) 0.0001(13)
C4A 0.063(3) 0.054(3) 0.033(2) 0.007(2) 0.005(2) -0.021(2)
C4B 0.058(8) 0.017(5) 0.040(7) 0.000(5) -0.002(6) -0.010(5)
C4C 0.052(6) 0.073(8) 0.036(5) -0.003(5) 0.019(5) -0.025(6)
C4D 0.036(3) 0.026(3) 0.053(4) 0.009(3) 0.008(3) 0.001(2)
C4E 0.061(2) 0.0324(17) 0.053(2) 0.0092(15) -0.0176(18) -0.0140(16)
C4F 0.0545(19) 0.0276(16) 0.0455(19) 0.0041(13) 0.0070(15) 0.0042(14)
C5 0.0608(19) 0.0181(13) 0.0335(16) -0.0002(11) -0.0016(14) 0.0012(13)
C5A 0.043(2) 0.045(2) 0.037(2) 0.0060(18) 0.0062(18) -0.0097(19)
C5B 0.038(6) 0.015(5) 0.040(6) -0.005(4) 0.006(5) -0.005(4)
C5C 0.046(5) 0.054(6) 0.021(4) -0.004(4) 0.014(4) -0.020(5)
C5D 0.041(3) 0.018(2) 0.043(3) 0.006(2) 0.011(2) 0.003(2)
C5E 0.0498(19) 0.0199(14) 0.061(2) 0.0070(14) -0.0120(16) -0.0063(13)
C5F 0.0512(17) 0.0184(13) 0.0402(17) -0.0005(12) 0.0087(13) -0.0028(12)
C6 0.0481(16) 0.0238(14) 0.0267(14) -0.0053(11) -0.0017(12) 0.0012(12)
C6A 0.064(3) 0.045(3) 0.050(3) 0.005(2) 0.025(2) 0.003(2)
C6B 0.058(8) 0.029(6) 0.056(8) -0.014(6) 0.032(7) -0.015(6)
C6C 0.056(5) 0.106(9) 0.035(5) -0.003(5) 0.010(4) -0.036(6)
C6D 0.054(3) 0.032(3) 0.041(3) -0.001(2) 0.011(2) -0.013(2)
C6E 0.050(2) 0.0368(19) 0.085(3) 0.0066(19) -0.001(2) -0.0097(16)
C6F 0.082(3) 0.0275(17) 0.046(2) -0.0074(14) 0.0048(18) -0.0041(16)
C7 0.0531(17) 0.0244(14) 0.0219(13) 0.0010(11) 0.0031(12) -0.0046(12)
C8 0.0522(17) 0.0264(14) 0.0208(13) -0.0018(11) 0.0047(12) -0.0122(12)
C9 0.0499(17) 0.0231(13) 0.0253(13) -0.0024(11) 0.0105(12) -0.0103(12)
C10 0.0461(16) 0.0295(15) 0.0241(13) -0.0043(11) 0.0101(12) -0.0113(12)
C11 0.0510(18) 0.0471(19) 0.0279(15) 0.0042(13) 0.0050(13) -0.0206(15)
C12 0.060(2) 0.053(2) 0.0356(17) 0.0149(15) 0.0025(15) -0.0288(17)
C13 0.064(2) 0.0297(16) 0.0257(14) 0.0048(12) -0.0015(13) -0.0165(14)
C14 0.0478(16) 0.0292(15) 0.0327(15) -0.0073(12) 0.0196(13) -0.0098(12)
C15 0.0398(15) 0.0204(13) 0.0365(15) -0.0018(11) 0.0124(12) -0.0041(11)
C16 0.0415(15) 0.0204(13) 0.0325(14) -0.0009(11) 0.0112(12) -0.0008(11)
C17 0.0406(15) 0.0282(15) 0.0334(15) 0.0039(11) 0.0079(12) 0.0071(12)
C18 0.0381(16) 0.053(2) 0.0336(16) 0.0059(14) 0.0022(13) 0.0116(14)
C19 0.0346(15) 0.0438(18) 0.0401(17) -0.0001(14) 0.0053(13) 0.0060(13)
C20 0.0418(15) 0.0248(14) 0.0375(16) -0.0004(11) 0.0125(13) 0.0006(12)
C21 0.0476(16) 0.0304(15) 0.0292(14) 0.0067(12) 0.0087(12) 0.0077(13)
C22 0.0407(15) 0.0255(14) 0.0230(13) 0.0049(10) 0.0070(11) 0.0012(11)
C23 0.0405(15) 0.0236(13) 0.0209(12) 0.0026(10) 0.0055(11) -0.0006(11)
C24 0.0332(13) 0.0237(13) 0.0197(12) 0.0015(10) 0.0032(10) -0.0048(10)
C25 0.0374(14) 0.0210(13) 0.0242(13) 0.0028(10) 0.0053(11) -0.0009(11)
C26 0.0367(14) 0.0245(14) 0.0283(14) 0.0001(11) 0.0000(11) -0.0074(11)
C27 0.0341(14) 0.0292(14) 0.0277(14) 0.0083(11) 0.0018(11) -0.0029(11)
C28 0.0344(14) 0.0252(14) 0.0239(13) -0.0030(10) 0.0011(11) -0.0016(11)
C29 0.0380(15) 0.0290(15) 0.0304(14) -0.0022(11) 0.0011(11) -0.0075(12)
C30 0.0506(17) 0.0321(16) 0.0292(15) -0.0057(12) 0.0051(13) -0.0067(13)
C31 0.0495(17) 0.0275(15) 0.0418(17) -0.0118(12) 0.0161(14) -0.0087(13)
C32 0.065(2) 0.0270(15) 0.0445(18) 0.0110(13) 0.0212(16) 0.0074(14)

loop_
_atom_type_symbol
_atom_type_description
_atom_type_scat_dispersion_real
_atom_type_scat_dispersion_imag
_atom_type_scat_source
C C 0.0181 0.0091 'International Tables Vol C Tables 4.2.6.8 and 6.1.1.4'
H H 0.0000 0.0000 'International Tables Vol C Tables 4.2.6.8 and 6.1.1.4'
N N 0.0311 0.0180 'International Tables Vol C Tables 4.2.6.8 and 6.1.1.4'
O O 0.0492 0.0322 'International Tables Vol C Tables 4.2.6.8 and 6.1.1.4'

loop_
_exptl_crystal_face_index_h
_exptl_crystal_face_index_k
_exptl_crystal_face_index_l
_exptl_crystal_face_perp_dist
_exptl_oxdiff_crystal_face_indexfrac_h
_exptl_oxdiff_crystal_face_indexfrac_k
_exptl_oxdiff_crystal_face_indexfrac_l
_exptl_oxdiff_crystal_face_x
_exptl_oxdiff_crystal_face_y
_exptl_oxdiff_crystal_face_z
-5 0 12 0.2195 -5.0006 0.0001 12.0002 -0.1888 -0.3817 0.9385
6 0 -12 0.3152 6.0005 -0.0001 -12.0001 0.1720 0.4329 -0.9200
-14 9 1 0.0332 -13.9992 8.9999 0.9996 -0.4113 -0.8674 -0.3536
14 -9 -1 0.0384 13.9992 -8.9999 -0.9996 0.4113 0.8674 0.3536
13 9 0 0.0197 12.9977 9.0003 0.0007 -0.8419 0.5263 0.0579
-13 -9 0 0.0346 -12.9977 -9.0003 -0.0007 0.8419 -0.5263 -0.0579
-1 14 0 0.0135 -1.0010 14.0001 0.0001 -0.9533 -0.2685 -0.3009
1 -14 -1 0.0354 1.0011 -14.0002 -1.0002 0.9760 0.2790 0.2150

loop_
_geom_angle_atom_site_label_1
_geom_angle_atom_site_label_2
_geom_angle_atom_site_label_3
_geom_angle
C4 O4 H4 109.5
C6 O6 H6 117(3)
C11 O11 H11 109.5
C13 O13 H13 109.5
C18 O18 H18 109.5
C20 O20 H20 109.5
C25 O25 H25 109.5
C27 O27 H27 109.5
O1A N1A C1A 117.8(4)
O1A N1A C5A 120.0(4)
C1A N1A C5A 122.2(4)
O1B N1B C1B 117.8(11)
O1B N1B C5B 122.0(10)
C5B N1B C1B 120.0(12)
O1C N1C C5C 115.1(14)
C1C N1C O1C 127.8(17)
C1C N1C C5C 116(2)
O1D N1D C1D 112.2(8)
O1D N1D C5D 123.3(9)
C5D N1D C1D 123.9(9)
O1E N1E C1E 120.5(3)
O1E N1E C5E 118.0(3)
C1E N1E C5E 121.5(3)
O1F N1F C1F 119.6(3)
O1F N1F C5F 118.5(3)
C1F N1F C5F 121.9(3)
C2 C1 C6 116.7(3)
C2 C1 C28 121.6(2)
C6 C1 C28 121.7(3)
N1A C1A H1A 119.9
N1A C1A C2A 120.1(5)
C2A C1A H1A 119.9
N1B C1B H1B 116.9
N1B C1B C2B 126.1(17)
C2B C1B H1B 116.9
N1C C1C H1C 114.9
N1C C1C C2C 130(3)
C2C C1C H1C 114.9
N1D C1D H1D 123.0
C2D C1D N1D 113.9(10)
C2D C1D H1D 123.0
N1E C1E H1E 119.5
N1E C1E C2E 121.1(3)
C2E C1E H1E 119.5
N1F C1F H1F 119.6
N1F C1F C2F 120.9(3)
C2F C1F H1F 119.6
C1 C2 H2 117.9
C3 C2 C1 124.3(3)
C3 C2 H2 117.9
C1A C2A H2A 120.2
C3A C2A C1A 119.6(7)
C3A C2A H2A 120.2
C1B C2B H2B 124.8
C1B C2B C3B 110.3(19)
C3B C2B H2B 124.8
C1C C2C H2C 122.0
C3C C2C C1C 116(3)
C3C C2C H2C 122.0
C1D C2D H2D 118.2
C3D C2D C1D 123.6(14)
C3D C2D H2D 118.2
C1E C2E H2E 120.7
C1E C2E C3E 118.7(4)
C3E C2E H2E 120.7
C1F C2F H2F 120.5
C1F C2F C3F 119.0(3)
C3F C2F H2F 120.5
C2 C3 C4 116.8(3)
C2 C3 C7 122.4(2)
C4 C3 C7 120.8(3)
C2A C3A H3A 120.1
C2A C3A C4A 119.8(9)
C4A C3A H3A 120.1
C2B C3B H3B 118.7
C4B C3B C2B 122.6(16)
C4B C3B H3B 118.7
C2C C3C H3C 122.6
C4C C3C C2C 115(3)
C4C C3C H3C 122.6
C2D C3D H3D 119.5
C2D C3D C4D 120.9(18)
C4D C3D H3D 119.5
C2E C3E H3E 120.4
C4E C3E C2E 119.2(4)
C4E C3E H3E 120.4
C2F C3F H3F 120.5
C2F C3F C4F 119.1(3)
C4F C3F H3F 120.5
O4 C4 C3 118.5(3)
O4 C4 C5 121.1(3)
C5 C4 C3 120.4(3)
C3A C4A H4A 119.9
C5A C4A C3A 120.2(6)
C5A C4A H4A 119.9
C3B C4B H4B 120.3
C5B C4B C3B 119.4(14)
C5B C4B H4B 120.3
C3C C4C H4C 117.3
C3C C4C C5C 125.5(18)
C5C C4C H4C 117.3
C3D C4D H4D 121.2
C5D C4D C3D 117.5(12)
C5D C4D H4D 121.2
C3E C4E H4E 119.2
C5E C4E C3E 121.5(3)
C5E C4E H4E 119.2
C3F C4F H4F 119.3
C5F C4F C3F 121.5(3)
C5F C4F H4F 119.3
C4 C5 H5 119.4
C6 C5 C4 121.3(3)
C6 C5 H5 119.4
N1A C5A C4A 117.7(4)
N1A C5A C6A 119.2(4)
C4A C5A C6A 123.1(4)
N1B C5B C6B 115.2(11)
C4B C5B N1B 121.4(12)
C4B C5B C6B 123.3(13)
N1C C5C C6C 118.9(11)
C4C C5C N1C 116.0(12)
C4C C5C C6C 125.1(9)
N1D C5D C4D 119.4(7)
N1D C5D C6D 116.2(7)
C4D C5D C6D 124.3(6)
N1E C5E C6E 116.8(3)
C4E C5E N1E 118.0(4)
C4E C5E C6E 125.1(3)
N1F C5F C4F 117.6(3)
N1F C5F C6F 117.2(3)
C4F C5F C6F 125.2(3)
O6 C6 C1 122.8(3)
O6 C6 C5 116.7(3)
C5 C6 C1 120.5(3)
C5A C6A H6AA 109.5
C5A C6A H6AB 109.5
C5A C6A H6AC 109.5
H6AA C6A H6AB 109.5
H6AA C6A H6AC 109.5
H6AB C6A H6AC 109.5
C5B C6B H6BA 109.5
C5B C6B H6BB 109.5
C5B C6B H6BC 109.5
H6BA C6B H6BB 109.5
H6BA C6B H6BC 109.5
H6BB C6B H6BC 109.5
C5C C6C H6CA 109.5
C5C C6C H6CB 109.5
C5C C6C H6CC 109.5
H6CA C6C H6CB 109.5
H6CA C6C H6CC 109.5
H6CB C6C H6CC 109.5
C5D C6D H6DA 109.5
C5D C6D H6DB 109.5
C5D C6D H6DC 109.5
H6DA C6D H6DB 109.5
H6DA C6D H6DC 109.5
H6DB C6D H6DC 109.5
C5E C6E H6EA 109.5
C5E C6E H6EB 109.5
C5E C6E H6EC 109.5
H6EA C6E H6EB 109.5
H6EA C6E H6EC 109.5
H6EB C6E H6EC 109.5
C5F C6F H6FA 109.5
C5F C6F H6FB 109.5
C5F C6F H6FC 109.5
H6FA C6F H6FB 109.5
H6FA C6F H6FC 109.5
H6FB C6F H6FC 109.5
C3 C7 H7 106.7
C3 C7 C30 111.7(3)
C8 C7 C3 110.8(2)
C8 C7 H7 106.7
C8 C7 C30 113.9(3)
C30 C7 H7 106.7
C9 C8 C7 122.3(3)
C9 C8 C13 116.4(3)
C13 C8 C7 121.3(3)
C8 C9 H9 117.8
C8 C9 C10 124.5(3)
C10 C9 H9 117.8
C9 C10 C14 122.2(3)
C11 C10 C9 116.5(3)
C11 C10 C14 121.4(3)
O11 C11 C10 122.6(3)
C12 C11 O11 116.4(3)
C12 C11 C10 121.0(3)
C11 C12 H12 119.4
C11 C12 C13 121.2(3)
C13 C12 H12 119.4
O13 C13 C8 122.6(3)
O13 C13 C12 116.8(3)
C12 C13 C8 120.6(3)
C10 C14 H14 106.8
C10 C14 C15 111.5(2)
C10 C14 C31 112.8(3)
C15 C14 H14 106.8
C15 C14 C31 111.6(2)
C31 C14 H14 106.8
C16 C15 C14 121.7(3)
C16 C15 C20 117.6(3)
C20 C15 C14 120.7(3)
C15 C16 H16 118.0
C15 C16 C17 124.0(3)
C17 C16 H16 118.0
C16 C17 C18 116.8(3)
C16 C17 C21 120.6(3)
C18 C17 C21 122.6(3)
O18 C18 C17 121.7(3)
O18 C18 C19 117.2(3)
C19 C18 C17 121.1(3)
C18 C19 H19 119.7
C18 C19 C20 120.6(3)
C20 C19 H19 119.7
O20 C20 C15 118.1(3)
O20 C20 C19 122.0(3)
C19 C20 C15 119.8(3)
C17 C21 H21 106.8
C17 C21 C32 111.8(3)
C22 C21 C17 111.5(2)
C22 C21 H21 106.8
C22 C21 C32 112.7(3)
C32 C21 H21 106.8
C23 C22 C21 122.5(3)
C27 C22 C21 121.0(3)
C27 C22 C23 116.6(3)
C22 C23 H23 118.0
C24 C23 C22 124.0(3)
C24 C23 H23 118.0
C23 C24 C25 117.2(2)
C23 C24 C28 123.0(2)
C25 C24 C28 119.7(2)
O25 C25 C24 118.1(2)
O25 C25 C26 121.2(2)
C26 C25 C24 120.7(3)
C25 C26 H26 120.0
C27 C26 C25 120.0(3)
C27 C26 H26 120.0
O27 C27 C22 117.8(3)
O27 C27 C26 120.6(3)
C22 C27 C26 121.6(3)
C1 C28 H28 106.9
C1 C28 C29 111.5(2)
C24 C28 C1 111.1(2)
C24 C28 H28 106.9
C24 C28 C29 113.2(2)
C29 C28 H28 106.9
C28 C29 H29A 109.5
C28 C29 H29B 109.5
C28 C29 H29C 109.5
H29A C29 H29B 109.5
H29A C29 H29C 109.5
H29B C29 H29C 109.5
C7 C30 H30A 109.5
C7 C30 H30B 109.5
C7 C30 H30C 109.5
H30A C30 H30B 109.5
H30A C30 H30C 109.5
H30B C30 H30C 109.5
C14 C31 H31A 109.5
C14 C31 H31B 109.5
C14 C31 H31C 109.5
H31A C31 H31B 109.5
H31A C31 H31C 109.5
H31B C31 H31C 109.5
C21 C32 H32A 109.5
C21 C32 H32B 109.5
C21 C32 H32C 109.5
H32A C32 H32B 109.5
H32A C32 H32C 109.5
H32B C32 H32C 109.5

loop_
_geom_bond_atom_site_label_1
_geom_bond_atom_site_label_2
_geom_bond_distance
O1A N1A 1.339(5)
O1B N1B 1.341(13)
O1C N1C 1.40(3)
O1D N1D 1.303(15)
O1E N1E 1.324(4)
O1F N1F 1.329(3)
O4 H4 0.8200
O4 C4 1.367(4)
O6 H6 0.86(4)
O6 C6 1.377(4)
O11 H11 0.8200
O11 C11 1.378(5)
O13 H13 0.8200
O13 C13 1.371(4)
O18 H18 0.8200
O18 C18 1.372(4)
O20 H20 0.8200
O20 C20 1.370(4)
O25 H25 0.8200
O25 C25 1.374(4)
O27 H27 0.8200
O27 C27 1.380(4)
N1A C1A 1.341(7)
N1A C5A 1.357(6)
N1B C1B 1.365(18)
N1B C5B 1.361(16)
N1C C1C 1.16(4)
N1C C5C 1.398(13)
N1D C1D 1.490(19)
N1D C5D 1.355(11)
N1E C1E 1.356(5)
N1E C5E 1.379(4)
N1F C1F 1.349(4)
N1F C5F 1.364(4)
C1 C2 1.392(4)
C1 C6 1.408(4)
C1 C28 1.529(4)
C1A H1A 0.9300
C1A C2A 1.387(8)
C1B H1B 0.9300
C1B C2B 1.40(3)
C1C H1C 0.9300
C1C C2C 1.38(4)
C1D H1D 0.9300
C1D C2D 1.38(2)
C1E H1E 0.9300
C1E C2E 1.367(5)
C1F H1F 0.9300
C1F C2F 1.368(5)
C2 H2 0.9300
C2 C3 1.391(4)
C2A H2A 0.9300
C2A C3A 1.341(12)
C2B H2B 0.9300
C2B C3B 1.50(3)
C2C H2C 0.9300
C2C C3C 1.38(5)
C2D H2D 0.9300
C2D C3D 1.36(3)
C2E H2E 0.9300
C2E C3E 1.400(6)
C2F H2F 0.9300
C2F C3F 1.380(5)
C3 C4 1.405(4)
C3 C7 1.521(4)
C3A H3A 0.9300
C3A C4A 1.394(13)
C3B H3B 0.9300
C3B C4B 1.40(2)
C3C H3C 0.9300
C3C C4C 1.28(4)
C3D H3D 0.9300
C3D C4D 1.47(3)
C3E H3E 0.9300
C3E C4E 1.385(7)
C3F H3F 0.9300
C3F C4F 1.382(5)
C4 C5 1.383(5)
C4A H4A 0.9300
C4A C5A 1.391(7)
C4B H4B 0.9300
C4B C5B 1.348(17)
C4C H4C 0.9300
C4C C5C 1.386(14)
C4D H4D 0.9300
C4D C5D 1.403(9)
C4E H4E 0.9300
C4E C5E 1.366(6)
C4F H4F 0.9300
C4F C5F 1.376(5)
C5 H5 0.9300
C5 C6 1.378(5)
C5A C6A 1.497(7)
C5B C6B 1.507(18)
C5C C6C 1.504(12)
C5D C6D 1.472(8)
C5E C6E 1.499(6)
C5F C6F 1.482(4)
C6A H6AA 0.9600
C6A H6AB 0.9600
C6A H6AC 0.9600
C6B H6BA 0.9600
C6B H6BB 0.9600
C6B H6BC 0.9600
C6C H6CA 0.9600
C6C H6CB 0.9600
C6C H6CC 0.9600
C6D H6DA 0.9600
C6D H6DB 0.9600
C6D H6DC 0.9600
C6E H6EA 0.9600
C6E H6EB 0.9600
C6E H6EC 0.9600
C6F H6FA 0.9600
C6F H6FB 0.9600
C6F H6FC 0.9600
C7 H7 0.9800
C7 C8 1.520(5)
C7 C30 1.534(4)
C8 C9 1.391(4)
C8 C13 1.407(4)
C9 H9 0.9300
C9 C10 1.399(5)
C10 C11 1.399(4)
C10 C14 1.516(4)
C11 C12 1.372(5)
C12 H12 0.9300
C12 C13 1.387(6)
C14 H14 0.9800
C14 C15 1.525(4)
C14 C31 1.537(4)
C15 C16 1.384(4)
C15 C20 1.404(4)
C16 H16 0.9300
C16 C17 1.389(4)
C17 C18 1.395(5)
C17 C21 1.531(4)
C18 C19 1.386(5)
C19 H19 0.9300
C19 C20 1.391(4)
C21 H21 0.9800
C21 C22 1.521(4)
C21 C32 1.536(5)
C22 C23 1.404(4)
C22 C27 1.390(4)
C23 H23 0.9300
C23 C24 1.385(4)
C24 C25 1.401(4)
C24 C28 1.528(4)
C25 C26 1.392(4)
C26 H26 0.9300
C26 C27 1.390(4)
C28 H28 0.9800
C28 C29 1.541(4)
C29 H29A 0.9600
C29 H29B 0.9600
C29 H29C 0.9600
C30 H30A 0.9600
C30 H30B 0.9600
C30 H30C 0.9600
C31 H31A 0.9600
C31 H31B 0.9600
C31 H31C 0.9600
C32 H32A 0.9600
C32 H32B 0.9600
C32 H32C 0.9600
